data_1553168
loop_
_publ_author_name
'Song, Chuanling'
'Sun, Yihua'
'Wang, Jianwu'
'Chen, Hui'
'Yao, Jiannian'
'Tung, Chen-Ho'
'Xu, Zhenghu'

_publ_section_title
;
 Successive Cu/Pd transmetalation relay catalysis in stereoselective
 synthesis of tetraarylethenes
;
_journal_issue 10
_journal_name_full 'Organic Chemistry Frontiers'
_journal_page_first 1366
_journal_paper_doi 10.1039/C5QO00205B
_journal_volume 2
_journal_year 2015
_chemical_formula_moiety 'C36 H40 O8'
_chemical_formula_sum 'C36 H40 O8'
_chemical_formula_weight 600.68
_chemical_name_systematic alkyne-butyle
_space_group_crystal_system monoclinic
_space_group_IT_number 15
_space_group_name_Hall '-C 2yc'
_space_group_name_H-M_alt 'C 1 2/c 1'
_atom_sites_solution_hydrogens geom
_atom_sites_solution_primary iterative
_audit_creation_date 2014-06-21
_audit_creation_method
;
Olex2 1.2
(compiled 2014.06.18 svn.r2945 for OlexSys, GUI svn.r4846)
;
_audit_update_record
;
2014-08-29 deposited with the CCDC.
2015-08-06 downloaded from the CCDC.
;
_cell_angle_alpha 90
_cell_angle_beta 100.954(3)
_cell_angle_gamma 90
_cell_formula_units_Z 4
_cell_length_a 8.6210(11)
_cell_length_b 21.744(3)
_cell_length_c 18.379(2)
_cell_measurement_reflns_used 850
_cell_measurement_temperature 298(2)
_cell_measurement_theta_max 19.11
_cell_measurement_theta_min 2.19
_cell_volume 3382.5(7)
_computing_cell_refinement 'SAINT v7.23A (Bruker, 2003)'
_computing_data_reduction 'SAINT v7.23A (Bruker, 2003)'
_computing_molecular_graphics 'Olex2 (Dolomanov et al., 2009)'
_computing_publication_material 'Olex2 (Dolomanov et al., 2009)'
_computing_structure_refinement 'ShelXL (Sheldrick, 2008)'
_computing_structure_solution
;
Superflip (Palatinus & Chapuis, 2007;Palatinus & van der Lee, 2008;
Palatinus et al., 2012)
;
_diffrn_ambient_temperature 298.15
_diffrn_measured_fraction_theta_full 0.971
_diffrn_measured_fraction_theta_max 0.999
_diffrn_measurement_device_type 'CCD area detector'
_diffrn_measurement_method 'phi and omega scans'
_diffrn_radiation_monochromator graphite
_diffrn_radiation_type MoK\a
_diffrn_radiation_wavelength 0.71073
_diffrn_reflns_av_R_equivalents 0.0550
_diffrn_reflns_av_unetI/netI 0.0682
_diffrn_reflns_Laue_measured_fraction_full 0.971
_diffrn_reflns_Laue_measured_fraction_max 0.999
_diffrn_reflns_limit_h_max 10
_diffrn_reflns_limit_h_min -10
_diffrn_reflns_limit_k_max 24
_diffrn_reflns_limit_k_min -25
_diffrn_reflns_limit_l_max 21
_diffrn_reflns_limit_l_min -19
_diffrn_reflns_number 8352
_diffrn_reflns_point_group_measured_fraction_full 0.971
_diffrn_reflns_point_group_measured_fraction_max 0.999
_diffrn_reflns_theta_full 25.242
_diffrn_reflns_theta_max 25.000
_diffrn_reflns_theta_min 2.187
_exptl_absorpt_coefficient_mu 0.083
_exptl_absorpt_correction_type none
_exptl_crystal_density_diffrn 1.180
_exptl_crystal_F_000 1280
_exptl_crystal_size_max 0.08
_exptl_crystal_size_mid 0.05
_exptl_crystal_size_min 0.05
_refine_diff_density_max 0.141
_refine_diff_density_min -0.231
_refine_diff_density_rms 0.040
_refine_ls_extinction_method none
_refine_ls_goodness_of_fit_ref 1.000
_refine_ls_hydrogen_treatment constr
_refine_ls_matrix_type full
_refine_ls_number_parameters 202
_refine_ls_number_reflns 2972
_refine_ls_number_restraints 0
_refine_ls_restrained_S_all 1.000
_refine_ls_R_factor_all 0.1231
_refine_ls_R_factor_gt 0.0520
_refine_ls_shift/su_max 0.000
_refine_ls_shift/su_mean 0.000
_refine_ls_structure_factor_coef Fsqd
_refine_ls_weighting_details 'w=1/[\s^2^(Fo^2^)+(0.0640P)^2^] where P=(Fo^2^+2Fc^2^)/3'
_refine_ls_weighting_scheme calc
_refine_ls_wR_factor_gt 0.1163
_refine_ls_wR_factor_ref 0.1443
_reflns_Friedel_coverage 0.000
_reflns_number_gt 1510
_reflns_number_total 2972
_reflns_threshold_expression 'I > 2\s(I)'
_cod_data_source_file c5qo00205b2.cif
_cod_data_source_block p
_cod_database_code 1553168
_shelxl_version_number 2013-4
_shelx_space_group_comment
;
The symmetry employed for this shelxl refinement is uniquely defined
by the following loop, which should always be used as a source of
symmetry information in preference to the above space-group names.
They are only intended as comments.
;
_shelx_estimated_absorpt_t_max 0.996
_shelx_estimated_absorpt_t_min 0.993
_olex2_refinement_description
;
1. Fixed Uiso
 At 1.2 times of:
  All C(H) groups, All C(H,H) groups
 At 1.5 times of:
  All C(H,H,H) groups
2.a Secondary CH2 refined with riding coordinates:
 C2(H2A,H2B), C3(H3A,H3B), C4(H4A,H4B)
2.b Aromatic/amide H refined with riding coordinates:
 C12(H12), C13(H13), C14(H14), C15(H15), C16(H16)
2.c Idealised Me refined as rotating group:
 C1(H1A,H1B,H1C), C17(H17A,H17B,H17C), C18(H18A,H18B,H18C)
;
_olex2_submission_special_instructions 'No special instructions were received'

loop_
_space_group_symop_operation_xyz
'x, y, z'
'-x, y, -z+1/2'
'x+1/2, y+1/2, z'
'-x+1/2, y+1/2, -z+1/2'
'-x, -y, -z'
'x, -y, z-1/2'
'-x+1/2, -y+1/2, -z'
'x+1/2, -y+1/2, z-1/2'

loop_
_atom_site_label
_atom_site_type_symbol
_atom_site_fract_x
_atom_site_fract_y
_atom_site_fract_z
_atom_site_U_iso_or_equiv
_atom_site_adp_type
_atom_site_occupancy
_atom_site_site_symmetry_order
_atom_site_calc_flag
_atom_site_refinement_flags_posn
O1 O 0.5757(2) 0.68205(7) 0.32990(11) 0.0589(6) Uani 1 1 d .
O2 O 0.6392(2) 0.58568(8) 0.37396(13) 0.0806(7) Uani 1 1 d .
O3 O 0.3696(2) 0.52979(9) 0.40572(13) 0.0827(7) Uani 1 1 d .
O4 O 0.1498(3) 0.58483(9) 0.39413(13) 0.0824(7) Uani 1 1 d .
C1 C -0.0898(4) 0.79942(18) 0.4569(2) 0.1093(13) Uani 1 1 d .
H1A H -0.1015 0.7659 0.4894 0.164 Uiso 1 1 calc GR
H1B H -0.1885 0.8209 0.4437 0.164 Uiso 1 1 calc GR
H1C H -0.0103 0.8272 0.4816 0.164 Uiso 1 1 calc GR
C2 C -0.0415(3) 0.77489(13) 0.38800(17) 0.0704(9) Uani 1 1 d .
H2A H -0.0292 0.8091 0.3558 0.084 Uiso 1 1 calc R
H2B H -0.1255 0.7489 0.3619 0.084 Uiso 1 1 calc R
C3 C 0.1111(3) 0.73813(12) 0.40290(15) 0.0553(7) Uani 1 1 d .
H3A H 0.0985 0.7030 0.4338 0.066 Uiso 1 1 calc R
H3B H 0.1953 0.7636 0.4297 0.066 Uiso 1 1 calc R
C4 C 0.1563(3) 0.71584(12) 0.33127(14) 0.0513(7) Uani 1 1 d .
H4A H 0.0822 0.6841 0.3101 0.062 Uiso 1 1 calc R
H4B H 0.1447 0.7498 0.2965 0.062 Uiso 1 1 calc R
C5 C 0.3199(3) 0.69078(11) 0.33873(13) 0.0457(7) Uani 1 1 d .
C6 C 0.3768(3) 0.63069(11) 0.36446(14) 0.0473(7) Uani 1 1 d .
C7 C 0.2848(4) 0.58112(12) 0.38873(15) 0.0543(7) Uani 1 1 d .
C8 C 0.5306(3) 0.62902(12) 0.35722(16) 0.0557(7) Uani 1 1 d .
C9 C 0.4415(3) 0.72034(11) 0.31714(14) 0.0496(7) Uani 1 1 d .
C10 C 0.4630(3) 0.77834(10) 0.27963(14) 0.0482(7) Uani 1 1 d .
C11 C 0.3973(3) 0.83425(11) 0.30887(16) 0.0505(7) Uani 1 1 d .
C12 C 0.4159(4) 0.84446(12) 0.38464(18) 0.0681(9) Uani 1 1 d .
H12 H 0.4769 0.8174 0.4174 0.082 Uiso 1 1 calc R
C13 C 0.3454(5) 0.89424(15) 0.4122(2) 0.0871(11) Uani 1 1 d .
H13 H 0.3608 0.9009 0.4631 0.105 Uiso 1 1 calc R
C14 C 0.2529(5) 0.93368(15) 0.3644(3) 0.0911(12) Uani 1 1 d .
H14 H 0.2028 0.9665 0.3828 0.109 Uiso 1 1 calc R
C15 C 0.2340(4) 0.92471(14) 0.2884(2) 0.0861(11) Uani 1 1 d .
H15 H 0.1733 0.9519 0.2557 0.103 Uiso 1 1 calc R
C16 C 0.3063(3) 0.87493(12) 0.26172(17) 0.0641(8) Uani 1 1 d .
H16 H 0.2930 0.8689 0.2108 0.077 Uiso 1 1 calc R
C17 C 0.7955(4) 0.59843(14) 0.3609(3) 0.1152(16) Uani 1 1 d .
H17A H 0.8384 0.6333 0.3899 0.173 Uiso 1 1 calc GR
H17B H 0.7903 0.6072 0.3093 0.173 Uiso 1 1 calc GR
H17C H 0.8620 0.5633 0.3748 0.173 Uiso 1 1 calc GR
C18 C 0.2882(4) 0.47822(13) 0.4300(2) 0.1016(13) Uani 1 1 d .
H18A H 0.2501 0.4892 0.4740 0.152 Uiso 1 1 calc GR
H18B H 0.3594 0.4440 0.4403 0.152 Uiso 1 1 calc GR
H18C H 0.2006 0.4670 0.3917 0.152 Uiso 1 1 calc GR

loop_
_atom_site_aniso_label
_atom_site_aniso_U_11
_atom_site_aniso_U_22
_atom_site_aniso_U_33
_atom_site_aniso_U_23
_atom_site_aniso_U_13
_atom_site_aniso_U_12
O1 0.0529(12) 0.0395(10) 0.0901(15) 0.0104(10) 0.0280(10) 0.0032(9)
O2 0.0549(13) 0.0483(12) 0.145(2) 0.0294(12) 0.0350(13) 0.0104(10)
O3 0.0749(14) 0.0474(12) 0.130(2) 0.0293(12) 0.0308(13) 0.0008(11)
O4 0.0610(14) 0.0713(14) 0.123(2) 0.0163(13) 0.0397(14) -0.0032(11)
C1 0.110(3) 0.119(3) 0.109(3) -0.004(3) 0.048(2) 0.041(3)
C2 0.063(2) 0.069(2) 0.080(2) 0.0012(17) 0.0149(17) 0.0093(16)
C3 0.0540(17) 0.0568(17) 0.0563(19) 0.0025(14) 0.0135(14) 0.0069(14)
C4 0.0496(16) 0.0527(16) 0.0517(17) 0.0048(14) 0.0100(13) 0.0030(13)
C5 0.0490(16) 0.0451(15) 0.0451(17) 0.0012(12) 0.0139(13) 0.0011(13)
C6 0.0458(16) 0.0413(15) 0.0568(18) 0.0064(13) 0.0151(13) 0.0011(12)
C7 0.0569(19) 0.0492(17) 0.0583(19) 0.0039(14) 0.0152(15) -0.0059(15)
C8 0.0546(18) 0.0378(16) 0.079(2) 0.0101(14) 0.0225(16) 0.0042(14)
C9 0.0529(17) 0.0388(15) 0.0598(18) 0.0018(13) 0.0178(14) 0.0091(13)
C10 0.0557(17) 0.0353(14) 0.0555(18) 0.0017(13) 0.0154(13) 0.0024(12)
C11 0.0611(18) 0.0365(15) 0.057(2) 0.0021(14) 0.0198(15) 0.0005(13)
C12 0.091(2) 0.0492(18) 0.068(2) 0.0006(16) 0.0259(18) 0.0036(16)
C13 0.130(3) 0.057(2) 0.087(3) -0.015(2) 0.052(3) -0.006(2)
C14 0.116(3) 0.047(2) 0.125(4) -0.007(2) 0.061(3) 0.009(2)
C15 0.097(3) 0.053(2) 0.113(3) 0.008(2) 0.035(2) 0.0201(18)
C16 0.077(2) 0.0466(17) 0.072(2) 0.0017(16) 0.0211(17) 0.0094(15)
C17 0.051(2) 0.074(2) 0.229(5) 0.040(3) 0.047(3) 0.0133(17)
C18 0.121(3) 0.0517(19) 0.140(3) 0.029(2) 0.046(3) -0.0135(19)

loop_
_atom_type_symbol
_atom_type_description
_atom_type_scat_dispersion_real
_atom_type_scat_dispersion_imag
_atom_type_scat_source
C C 0.0033 0.0016 'International Tables Vol C Tables 4.2.6.8 and 6.1.1.4'
H H 0.0000 0.0000 'International Tables Vol C Tables 4.2.6.8 and 6.1.1.4'
O O 0.0106 0.0060 'International Tables Vol C Tables 4.2.6.8 and 6.1.1.4'

loop_
_geom_angle_atom_site_label_1
_geom_angle_atom_site_label_2
_geom_angle_atom_site_label_3
_geom_angle
_geom_angle_site_symmetry_1
C8 O1 C9 106.42(19) .
C8 O2 C17 117.9(2) .
C7 O3 C18 116.4(2) .
C1 C2 C3 113.8(3) .
C2 C3 C4 111.5(2) .
C5 C4 C3 115.4(2) .
C6 C5 C4 128.1(2) .
C9 C5 C4 124.8(2) .
C9 C5 C6 107.0(2) .
C5 C6 C7 126.8(2) .
C8 C6 C5 105.6(2) .
C8 C6 C7 127.5(2) .
O3 C7 C6 112.5(2) .
O4 C7 O3 122.5(2) .
O4 C7 C6 125.0(3) .
O1 C8 C6 111.8(2) .
O2 C8 O1 117.1(2) .
O2 C8 C6 131.1(2) .
O1 C9 C10 114.5(2) .
C5 C9 O1 109.2(2) .
C5 C9 C10 136.2(2) .
C9 C10 C11 116.3(2) .
C10 C10 C9 119.73(13) 2_655
C10 C10 C11 123.92(14) 2_655
C12 C11 C10 121.0(3) .
C16 C11 C10 120.7(3) .
C16 C11 C12 118.2(2) .
C13 C12 C11 121.1(3) .
C14 C13 C12 119.8(3) .
C13 C14 C15 120.0(3) .
C16 C15 C14 119.4(3) .
C11 C16 C15 121.4(3) .

loop_
_geom_bond_atom_site_label_1
_geom_bond_atom_site_label_2
_geom_bond_distance
_geom_bond_site_symmetry_2
O1 C8 1.344(3) .
O1 C9 1.408(3) .
O2 C8 1.323(3) .
O2 C17 1.440(3) .
O3 C7 1.338(3) .
O3 C18 1.438(3) .
O4 C7 1.189(3) .
C1 C2 1.504(4) .
C2 C3 1.519(3) .
C3 C4 1.522(3) .
C4 C5 1.494(3) .
C5 C6 1.443(3) .
C5 C9 1.352(3) .
C6 C7 1.457(3) .
C6 C8 1.358(3) .
C9 C10 1.466(3) .
C10 C10 1.363(5) 2_655
C10 C11 1.484(3) .
C11 C12 1.389(4) .
C11 C16 1.375(4) .
C12 C13 1.384(4) .
C13 C14 1.371(5) .
C14 C15 1.389(5) .
C15 C16 1.384(4) .
